data_7233504
loop_
_publ_author_name
'Engui Zhao'
'Jacky W. Y. Lam'
'Yuning Hong'
'Jianzhao Liu'
'Qian Peng'
'Jianhua Hao'
'Herman H. Y. Sung'
'Ian D. Williams'
'Ben Zhong Tang'

_publ_section_title
;
 How do substituents affect silole emission?
;
_journal_name_full 'Journal of Materials Chemistry C'
_journal_page_first 5661
_journal_page_last 5668
_journal_paper_doi 10.1039/C3TC30880D
_journal_volume 1
_journal_year 2013
_chemical_formula_moiety 'C50 H46 Si3, 2(C H2 Cl2)'
_chemical_formula_sum 'C52 H50 Cl4 Si3'
_chemical_formula_weight 900.99
_space_group_IT_number 15
_space_group_name_Hall '-I 2ya'
_space_group_name_H-M_alt 'I 1 2/a 1'
_symmetry_cell_setting monoclinic
_symmetry_space_group_name_H-M 'I 1 2/a 1'
_atom_sites_solution_hydrogens geom
_atom_sites_solution_primary direct
_atom_sites_solution_secondary difmap
_cell_angle_alpha 90.00
_cell_angle_beta 104.987(2)
_cell_angle_gamma 90.00
_cell_formula_units_Z 4
_cell_length_a 11.2522(2)
_cell_length_b 24.9636(4)
_cell_length_c 18.4374(4)
_cell_measurement_reflns_used 8619
_cell_measurement_temperature 173(2)
_cell_measurement_theta_max 71.4589
_cell_measurement_theta_min 3.0455
_cell_volume 5002.82(17)
_computing_cell_refinement
;
CrysAlisPro, Agilent Technologies,
Version 1.171.35.19 (release 27-10-2011 CrysAlis171 .NET)
(compiled Oct 27 2011,15:02:11)
;
_computing_data_collection
;
CrysAlisPro, Agilent Technologies,
Version 1.171.35.19 (release 27-10-2011 CrysAlis171 .NET)
(compiled Oct 27 2011,15:02:11)
;
_computing_data_reduction
;
CrysAlisPro, Agilent Technologies,
Version 1.171.35.19 (release 27-10-2011 CrysAlis171 .NET)
(compiled Oct 27 2011,15:02:11)
;
_computing_molecular_graphics
;
O. V. Dolomanov, L. J. Bourhis, R. J. Gildea, J. A. K. Howard and H. Puschmann,
OLEX2: a complete structure solution, refinement and analysis program.
J. Appl. Cryst. (2009). 42, 339-341.
;
_computing_publication_material
;
O. V. Dolomanov, L. J. Bourhis, R. J. Gildea, J. A. K. Howard and H. Puschmann,
OLEX2: a complete structure solution, refinement and analysis program.
J. Appl. Cryst. (2009). 42, 339-341.
;
_computing_structure_refinement
;
XL, G.M. Sheldrick, Acta Cryst.
(2008). A64, 112-122
;
_computing_structure_solution
;
XS, G.M. Sheldrick, Acta Cryst.
(2008). A64, 112-122
;
_diffrn_ambient_temperature 173.00(14)
_diffrn_detector_area_resol_mean 15.9578
_diffrn_measured_fraction_theta_full 0.980
_diffrn_measured_fraction_theta_max 0.981
_diffrn_measurement_details
;
#__ type_ start__ end____ width___ exp.time_
1 omega 37.00 73.00 1.0000 22.0000
omega____ theta____ kappa____ phi______ frames
- 110.0000 -25.0000 150.0000 36
#__ type_ start__ end____ width___ exp.time_
2 omega -69.00 -22.00 1.0000 1.5000
omega____ theta____ kappa____ phi______ frames
- 0.0000 -57.0000 -180.0000 47
#__ type_ start__ end____ width___ exp.time_
3 omega -21.00 18.00 1.0000 1.5000
omega____ theta____ kappa____ phi______ frames
- 0.0000 -57.0000 -180.0000 39
#__ type_ start__ end____ width___ exp.time_
4 omega -112.00 -18.00 1.0000 10.0000
omega____ theta____ kappa____ phi______ frames
- -55.0000 125.0000 -180.0000 94
#__ type_ start__ end____ width___ exp.time_
5 omega 25.00 124.00 1.0000 10.0000
omega____ theta____ kappa____ phi______ frames
- 55.0000 77.0000 60.0000 99
#__ type_ start__ end____ width___ exp.time_
6 omega -7.00 79.00 1.0000 10.0000
omega____ theta____ kappa____ phi______ frames
- 55.0000 -66.0000 -77.0000 86
#__ type_ start__ end____ width___ exp.time_
7 omega -6.00 68.00 1.0000 10.0000
omega____ theta____ kappa____ phi______ frames
- 55.0000 -38.0000 90.0000 74
#__ type_ start__ end____ width___ exp.time_
8 omega -136.00 -44.00 1.0000 22.0000
omega____ theta____ kappa____ phi______ frames
- -64.0000 12.0000 150.0000 92
#__ type_ start__ end____ width___ exp.time_
9 omega 89.00 178.00 1.0000 22.0000
omega____ theta____ kappa____ phi______ frames
- 110.0000 38.0000 90.0000 89
#__ type_ start__ end____ width___ exp.time_
10 omega 51.00 83.00 1.0000 22.0000
omega____ theta____ kappa____ phi______ frames
- 110.0000 -50.0000 30.0000 32
#__ type_ start__ end____ width___ exp.time_
11 omega 88.00 118.00 1.0000 22.0000
omega____ theta____ kappa____ phi______ frames
- 110.0000 -92.0000 -120.0000 30
#__ type_ start__ end____ width___ exp.time_
12 omega 38.00 70.00 1.0000 22.0000
omega____ theta____ kappa____ phi______ frames
- 110.0000 -25.0000 -180.0000 32
#__ type_ start__ end____ width___ exp.time_
13 omega 44.00 73.00 1.0000 22.0000
omega____ theta____ kappa____ phi______ frames
- 110.0000 -25.0000 90.0000 29
#__ type_ start__ end____ width___ exp.time_
14 omega 44.00 71.00 1.0000 22.0000
omega____ theta____ kappa____ phi______ frames
- 110.0000 -92.0000 150.0000 27
#__ type_ start__ end____ width___ exp.time_
15 omega 39.00 67.00 1.0000 22.0000
omega____ theta____ kappa____ phi______ frames
- 110.0000 -92.0000 -120.0000 28
#__ type_ start__ end____ width___ exp.time_
16 omega 41.00 85.00 1.0000 22.0000
omega____ theta____ kappa____ phi______ frames
- 110.0000 -111.0000 -30.0000 44
#__ type_ start__ end____ width___ exp.time_
17 omega 38.00 66.00 1.0000 22.0000
omega____ theta____ kappa____ phi______ frames
- 110.0000 -25.0000 -150.0000 28
#__ type_ start__ end____ width___ exp.time_
18 omega 88.00 172.00 1.0000 22.0000
omega____ theta____ kappa____ phi______ frames
- 110.0000 64.0000 -180.0000 84
#__ type_ start__ end____ width___ exp.time_
19 omega 39.00 148.00 1.0000 22.0000
omega____ theta____ kappa____ phi______ frames
- 110.0000 -92.0000 0.0000 109
#__ type_ start__ end____ width___ exp.time_
20 omega 39.00 69.00 1.0000 22.0000
omega____ theta____ kappa____ phi______ frames
- 110.0000 -92.0000 60.0000 30
#__ type_ start__ end____ width___ exp.time_
21 omega 93.00 148.00 1.0000 22.0000
omega____ theta____ kappa____ phi______ frames
- 110.0000 -92.0000 60.0000 55
#__ type_ start__ end____ width___ exp.time_
22 omega 84.00 149.00 1.0000 22.0000
omega____ theta____ kappa____ phi______ frames
- 110.0000 -92.0000 150.0000 65
#__ type_ start__ end____ width___ exp.time_
23 omega 38.00 74.00 1.0000 22.0000
omega____ theta____ kappa____ phi______ frames
- 110.0000 -25.0000 -60.0000 36
#__ type_ start__ end____ width___ exp.time_
24 omega 80.00 163.00 1.0000 22.0000
omega____ theta____ kappa____ phi______ frames
- 110.0000 77.0000 120.0000 83
;
_diffrn_measurement_device 'kappa diffractometer'
_diffrn_measurement_device_type 'Xcalibur, Sapphire3, Gemini ultra'
_diffrn_measurement_method '\w scans'
_diffrn_orient_matrix_UB_11 -0.0303795000
_diffrn_orient_matrix_UB_12 -0.0462879000
_diffrn_orient_matrix_UB_13 0.0591640000
_diffrn_orient_matrix_UB_21 -0.0786565000
_diffrn_orient_matrix_UB_22 0.0081467000
_diffrn_orient_matrix_UB_23 -0.0992728000
_diffrn_orient_matrix_UB_31 0.0192262000
_diffrn_orient_matrix_UB_32 -0.0399950000
_diffrn_orient_matrix_UB_33 -0.0887332000
_diffrn_radiation_monochromator mirror
_diffrn_radiation_probe x-ray
_diffrn_radiation_type CuK\a
_diffrn_radiation_wavelength 1.5418
_diffrn_reflns_av_R_equivalents 0.0259
_diffrn_reflns_av_unetI/netI 0.0201
_diffrn_reflns_limit_h_max 13
_diffrn_reflns_limit_h_min -13
_diffrn_reflns_limit_k_max 21
_diffrn_reflns_limit_k_min -29
_diffrn_reflns_limit_l_max 22
_diffrn_reflns_limit_l_min -20
_diffrn_reflns_number 15006
_diffrn_reflns_theta_full 66.50
_diffrn_reflns_theta_max 67.00
_diffrn_reflns_theta_min 3.05
_diffrn_source 'sealed X-ray tube'
_diffrn_source_current 35
_diffrn_source_power 1.75
_diffrn_source_target Cu
_diffrn_source_voltage 50
_exptl_absorpt_coefficient_mu 3.084
_exptl_absorpt_correction_T_max 1.00000
_exptl_absorpt_correction_T_min 0.28463
_exptl_absorpt_correction_type multi-scan
_exptl_absorpt_process_details
;
CrysAlisPro, Agilent Technologies,
Version 1.171.35.19 (release 27-10-2011 CrysAlis171 .NET)
(compiled Oct 27 2011,15:02:11)
Empirical absorption correction using spherical harmonics,
implemented in SCALE3 ABSPACK scaling algorithm.
;
_exptl_crystal_colour yellow
_exptl_crystal_density_diffrn 1.196
_exptl_crystal_density_method 'not measured'
_exptl_crystal_description needle
_exptl_crystal_F_000 1888
_exptl_crystal_size_max 0.25
_exptl_crystal_size_mid 0.05
_exptl_crystal_size_min 0.04
_refine_diff_density_max 0.685
_refine_diff_density_min -0.502
_refine_diff_density_rms 0.055
_refine_ls_extinction_method none
_refine_ls_goodness_of_fit_ref 1.013
_refine_ls_hydrogen_treatment constr
_refine_ls_matrix_type full
_refine_ls_number_parameters 270
_refine_ls_number_reflns 4381
_refine_ls_number_restraints 0
_refine_ls_restrained_S_all 1.013
_refine_ls_R_factor_all 0.0611
_refine_ls_R_factor_gt 0.0587
_refine_ls_shift/su_max 0.000
_refine_ls_shift/su_mean 0.000
_refine_ls_structure_factor_coef Fsqd
_refine_ls_weighting_details 'calc w=1/[\s^2^(Fo^2^)+(0.0973P)^2^+6.2458P] where P=(Fo^2^+2Fc^2^)/3'
_refine_ls_weighting_scheme calc
_refine_ls_wR_factor_gt 0.1619
_refine_ls_wR_factor_ref 0.1644
_reflns_number_gt 4105
_reflns_number_total 4381
_reflns_threshold_expression >2sigma(I)
_cod_data_source_file 1000003.cif
_cod_data_source_block PCOD1000003
_cod_depositor_comments
;
The following automatic conversions were performed:

data item '_symmetry_cell_setting' value 'Monoclinic' was changed to
'monoclinic' in accordance with the built-in table derived from the
CIF Core dictionary named 'cif_core.dic' version 2.4.5 last updated
on 2014-11-21.

Automatic conversion script
Id: cif_fix_values 6909 2019-04-08 15:41:33Z antanas 
;
_cod_original_cell_volume 5002.81(16)
_cod_original_sg_symbol_H-M I2/a
_cod_database_code 7233504
_reflns_odcompleteness_completeness 99.55
_reflns_odcompleteness_iscentric 1
_reflns_odcompleteness_theta 68.13

loop_
_space_group_symop_id
_space_group_symop_operation_xyz
1 'x, y, z'
2 '-x+1/2, y, -z'
3 'x+1/2, y+1/2, z+1/2'
4 '-x+1, y+1/2, -z+1/2'
5 '-x, -y, -z'
6 'x-1/2, -y, z'
7 '-x+1/2, -y+1/2, -z+1/2'
8 'x, -y+1/2, z+1/2'

loop_
_atom_site_label
_atom_site_type_symbol
_atom_site_fract_x
_atom_site_fract_y
_atom_site_fract_z
_atom_site_U_iso_or_equiv
_atom_site_adp_type
_atom_site_occupancy
_atom_site_symmetry_multiplicity
_atom_site_calc_flag
_atom_site_refinement_flags
_atom_site_disorder_assembly
_atom_site_disorder_group
Si1 Si 0.2500 0.37203(3) 0.0000 0.0327(2) Uani 1 2 d S . .
Si2 Si 0.50753(10) 0.40619(4) 0.56640(4) 0.0704(3) Uani 1 1 d . . .
C1 C 0.3841(2) 0.32801(8) -0.00069(11) 0.0364(4) Uani 1 1 d . . .
C2 C 0.5038(2) 0.33905(10) 0.04043(13) 0.0432(5) Uani 1 1 d . . .
H2 H 0.5195 0.3696 0.0722 0.052 Uiso 1 1 calc R . .
C3 C 0.6010(2) 0.30568(12) 0.03547(16) 0.0552(6) Uani 1 1 d . . .
H3 H 0.6824 0.3135 0.0639 0.066 Uiso 1 1 calc R . .
C4 C 0.5788(3) 0.26152(11) -0.01066(17) 0.0575(7) Uani 1 1 d . . .
H4 H 0.6450 0.2388 -0.0139 0.069 Uiso 1 1 calc R . .
C5 C 0.4614(3) 0.25011(10) -0.05216(16) 0.0557(6) Uani 1 1 d . . .
H5 H 0.4466 0.2199 -0.0845 0.067 Uiso 1 1 calc R . .
C6 C 0.3653(2) 0.28266(9) -0.04666(14) 0.0465(5) Uani 1 1 d . . .
H6 H 0.2842 0.2741 -0.0748 0.056 Uiso 1 1 calc R . .
C10 C 0.28495(18) 0.42413(8) 0.07595(10) 0.0334(4) Uani 1 1 d . . .
C11 C 0.32795(19) 0.41561(8) 0.15810(10) 0.0329(4) Uani 1 1 d . . .
C12 C 0.2611(2) 0.38390(9) 0.19576(12) 0.0440(5) Uani 1 1 d . . .
H12 H 0.1897 0.3657 0.1680 0.053 Uiso 1 1 calc R . .
C13 C 0.2976(2) 0.37862(10) 0.27336(12) 0.0469(6) Uani 1 1 d . . .
H13 H 0.2499 0.3575 0.2982 0.056 Uiso 1 1 calc R . .
C14 C 0.4033(2) 0.40398(9) 0.31510(11) 0.0402(5) Uani 1 1 d . . .
C15 C 0.4731(2) 0.43360(9) 0.27733(12) 0.0403(5) Uani 1 1 d . . .
H15 H 0.5475 0.4499 0.3047 0.048 Uiso 1 1 calc R . .
C16 C 0.4353(2) 0.43962(9) 0.20027(11) 0.0370(5) Uani 1 1 d . . .
H16 H 0.4835 0.4606 0.1756 0.044 Uiso 1 1 calc R . .
C17 C 0.4388(3) 0.40102(10) 0.39570(13) 0.0477(6) Uani 1 1 d . . .
C18 C 0.4669(3) 0.40072(11) 0.46336(14) 0.0570(7) Uani 1 1 d . . .
C20 C 0.27033(17) 0.47278(8) 0.04241(10) 0.0317(4) Uani 1 1 d . . .
C21 C 0.29269(19) 0.52403(8) 0.08506(11) 0.0338(4) Uani 1 1 d . . .
C22 C 0.2294(2) 0.53526(9) 0.13905(12) 0.0386(5) Uani 1 1 d . . .
H22 H 0.1693 0.5108 0.1468 0.046 Uiso 1 1 calc R . .
C23 C 0.2532(2) 0.58172(10) 0.18157(13) 0.0468(5) Uani 1 1 d . . .
H23 H 0.2091 0.5889 0.2180 0.056 Uiso 1 1 calc R . .
C24 C 0.3406(3) 0.61755(10) 0.17121(14) 0.0505(6) Uani 1 1 d . . .
H24 H 0.3577 0.6491 0.2009 0.061 Uiso 1 1 calc R . .
C25 C 0.4032(2) 0.60728(10) 0.11735(14) 0.0491(6) Uani 1 1 d . . .
H25 H 0.4631 0.6320 0.1099 0.059 Uiso 1 1 calc R . .
C26 C 0.3795(2) 0.56109(9) 0.07410(12) 0.0406(5) Uani 1 1 d . . .
H26 H 0.4224 0.5546 0.0369 0.049 Uiso 1 1 calc R . .
C31 C 0.3933(5) 0.45195(18) 0.5921(2) 0.1023(14) Uani 1 1 d . . .
H31A H 0.4025 0.4881 0.5735 0.153 Uiso 1 1 calc R . .
H31B H 0.4078 0.4529 0.6468 0.153 Uiso 1 1 calc R . .
H31C H 0.3099 0.4389 0.5694 0.153 Uiso 1 1 calc R . .
C32 C 0.4888(7) 0.34092(17) 0.6072(2) 0.142(3) Uani 1 1 d . . .
H32A H 0.4054 0.3275 0.5852 0.213 Uiso 1 1 calc R . .
H32B H 0.5021 0.3447 0.6616 0.213 Uiso 1 1 calc R . .
H32C H 0.5489 0.3156 0.5967 0.213 Uiso 1 1 calc R . .
C33 C 0.6577(5) 0.4415(3) 0.5978(2) 0.1196(18) Uani 1 1 d . . .
H33A H 0.7223 0.4196 0.5857 0.179 Uiso 1 1 calc R . .
H33B H 0.6771 0.4473 0.6522 0.179 Uiso 1 1 calc R . .
H33C H 0.6528 0.4761 0.5721 0.179 Uiso 1 1 calc R . .
C1S C 0.5290(5) 0.28592(15) 0.2268(2) 0.0915(12) Uani 1 1 d . . .
H1SA H 0.5560 0.2700 0.1845 0.110 Uiso 1 1 calc R . .
H1SB H 0.4945 0.3218 0.2109 0.110 Uiso 1 1 calc R . .
Cl1S Cl 0.41232(12) 0.24491(4) 0.24715(7) 0.0989(4) Uani 1 1 d . . .
Cl2S Cl 0.65611(12) 0.29266(7) 0.30433(8) 0.1209(5) Uani 1 1 d . . .

loop_
_atom_site_aniso_label
_atom_site_aniso_U_11
_atom_site_aniso_U_22
_atom_site_aniso_U_33
_atom_site_aniso_U_23
_atom_site_aniso_U_13
_atom_site_aniso_U_12
Si1 0.0447(4) 0.0314(4) 0.0212(4) 0.000 0.0072(3) 0.000
Si2 0.1036(7) 0.0803(6) 0.0233(3) 0.0051(3) 0.0093(4) -0.0165(5)
C1 0.0481(11) 0.0352(10) 0.0262(9) 0.0040(8) 0.0104(8) -0.0002(8)
C2 0.0480(12) 0.0466(12) 0.0370(11) -0.0032(9) 0.0147(9) -0.0057(9)
C3 0.0416(12) 0.0675(16) 0.0576(15) 0.0008(13) 0.0146(11) -0.0013(11)
C4 0.0557(14) 0.0533(14) 0.0689(17) 0.0035(12) 0.0258(13) 0.0105(11)
C5 0.0660(16) 0.0416(13) 0.0622(16) -0.0069(11) 0.0212(13) 0.0053(11)
C6 0.0526(13) 0.0399(12) 0.0435(12) -0.0046(9) 0.0064(10) 0.0030(10)
C10 0.0410(10) 0.0366(10) 0.0225(9) -0.0014(7) 0.0081(8) -0.0009(8)
C11 0.0453(11) 0.0326(10) 0.0210(9) 0.0000(7) 0.0088(8) 0.0015(8)
C12 0.0543(13) 0.0473(12) 0.0292(11) -0.0001(9) 0.0087(9) -0.0131(10)
C13 0.0648(15) 0.0489(13) 0.0284(11) 0.0033(9) 0.0148(10) -0.0126(11)
C14 0.0589(13) 0.0379(11) 0.0233(10) 0.0007(8) 0.0095(9) 0.0019(9)
C15 0.0473(12) 0.0436(11) 0.0272(10) -0.0012(8) 0.0043(8) -0.0021(9)
C16 0.0439(11) 0.0417(11) 0.0265(10) 0.0021(8) 0.0107(8) -0.0029(8)
C17 0.0696(15) 0.0438(12) 0.0284(12) 0.0023(9) 0.0102(10) -0.0024(11)
C18 0.0840(19) 0.0551(15) 0.0292(12) 0.0060(10) 0.0102(11) -0.0056(13)
C20 0.0363(10) 0.0362(10) 0.0235(10) -0.0006(7) 0.0093(7) -0.0011(8)
C21 0.0412(11) 0.0338(10) 0.0246(9) 0.0005(7) 0.0054(8) 0.0005(8)
C22 0.0447(11) 0.0393(11) 0.0322(10) -0.0017(8) 0.0108(9) 0.0010(9)
C23 0.0618(14) 0.0460(12) 0.0325(11) -0.0066(9) 0.0120(10) 0.0079(10)
C24 0.0676(15) 0.0396(12) 0.0379(12) -0.0089(9) 0.0019(11) -0.0027(11)
C25 0.0575(14) 0.0416(12) 0.0439(13) -0.0006(10) 0.0054(10) -0.0101(10)
C26 0.0484(12) 0.0425(11) 0.0311(10) 0.0017(8) 0.0107(9) -0.0062(9)
C31 0.161(4) 0.094(3) 0.061(2) -0.0224(19) 0.045(2) -0.017(3)
C32 0.316(9) 0.069(2) 0.0457(19) 0.0138(17) 0.056(3) -0.006(3)
C33 0.124(4) 0.163(5) 0.056(2) 0.006(3) -0.006(2) -0.025(3)
C1S 0.142(4) 0.068(2) 0.079(2) 0.0133(17) 0.054(2) 0.017(2)
Cl1S 0.1338(9) 0.0692(5) 0.1043(8) -0.0101(5) 0.0500(7) -0.0054(5)
Cl2S 0.1074(9) 0.1434(11) 0.1158(10) 0.0194(8) 0.0357(7) 0.0071(7)

loop_
_atom_type_symbol
_atom_type_description
_atom_type_scat_dispersion_real
_atom_type_scat_dispersion_imag
_atom_type_scat_source
C C 0.0181 0.0091 'International Tables Vol C Tables 4.2.6.8 and 6.1.1.4'
H H 0.0000 0.0000 'International Tables Vol C Tables 4.2.6.8 and 6.1.1.4'
Cl Cl 0.3639 0.7018 'International Tables Vol C Tables 4.2.6.8 and 6.1.1.4'
Si Si 0.2541 0.3302 'International Tables Vol C Tables 4.2.6.8 and 6.1.1.4'

loop_
_geom_angle_atom_site_label_1
_geom_angle_atom_site_label_2
_geom_angle_atom_site_label_3
_geom_angle
_geom_angle_site_symmetry_1
_geom_angle_site_symmetry_3
C1 Si1 C1 108.00(13) 2 .
C1 Si1 C10 114.58(8) 2 .
C1 Si1 C10 113.50(9) . .
C1 Si1 C10 113.50(9) 2 2
C1 Si1 C10 114.58(8) . 2
C10 Si1 C10 92.26(13) . 2
C18 Si2 C31 107.67(17) . .
C18 Si2 C33 108.64(17) . .
C32 Si2 C18 109.53(16) . .
C32 Si2 C31 106.3(3) . .
C32 Si2 C33 119.0(3) . .
C33 Si2 C31 105.1(3) . .
C2 C1 Si1 123.29(17) . .
C2 C1 C6 117.7(2) . .
C6 C1 Si1 118.95(17) . .
C1 C2 C3 120.7(2) . .
C4 C3 C2 119.9(2) . .
C5 C4 C3 120.4(2) . .
C4 C5 C6 119.8(2) . .
C5 C6 C1 121.6(2) . .
C11 C10 Si1 127.84(15) . .
C20 C10 Si1 107.69(14) . .
C20 C10 C11 124.39(17) . .
C12 C11 C10 121.01(19) . .
C16 C11 C10 121.09(18) . .
C16 C11 C12 117.90(18) . .
C13 C12 C11 120.9(2) . .
C12 C13 C14 120.6(2) . .
C13 C14 C17 121.2(2) . .
C15 C14 C13 118.57(19) . .
C15 C14 C17 120.2(2) . .
C16 C15 C14 120.6(2) . .
C15 C16 C11 121.31(19) . .
C18 C17 C14 177.3(3) . .
C17 C18 Si2 175.3(2) . .
C10 C20 C20 116.17(11) . 2
C10 C20 C21 123.09(17) . .
C21 C20 C20 120.73(10) . 2
C22 C21 C20 120.16(18) . .
C22 C21 C26 118.36(19) . .
C26 C21 C20 121.45(18) . .
C23 C22 C21 120.8(2) . .
C24 C23 C22 120.3(2) . .
C23 C24 C25 119.6(2) . .
C24 C25 C26 120.6(2) . .
C25 C26 C21 120.3(2) . .
Cl2S C1S Cl1S 112.0(2) . .

loop_
_geom_bond_atom_site_label_1
_geom_bond_atom_site_label_2
_geom_bond_distance
_geom_bond_site_symmetry_2
Si1 C1 1.870(2) 2
Si1 C1 1.870(2) .
Si1 C10 1.877(2) .
Si1 C10 1.877(2) 2
Si2 C18 1.840(3) .
Si2 C31 1.870(5) .
Si2 C32 1.830(4) .
Si2 C33 1.860(5) .
C1 C2 1.391(3) .
C1 C6 1.397(3) .
C2 C3 1.397(4) .
C3 C4 1.375(4) .
C4 C5 1.374(4) .
C5 C6 1.378(4) .
C10 C11 1.481(3) .
C10 C20 1.354(3) .
C11 C12 1.394(3) .
C11 C16 1.392(3) .
C12 C13 1.389(3) .
C13 C14 1.391(3) .
C14 C15 1.390(3) .
C14 C17 1.438(3) .
C15 C16 1.382(3) .
C17 C18 1.205(4) .
C20 C20 1.512(4) 2
C20 C21 1.489(3) .
C21 C22 1.394(3) .
C21 C26 1.397(3) .
C22 C23 1.387(3) .
C23 C24 1.379(4) .
C24 C25 1.382(4) .
C25 C26 1.388(3) .
C1S Cl1S 1.780(4) .
C1S Cl2S 1.750(5) .
